data_7228648
loop_
_publ_author_name
'Kumar, Robin'
'Thirupathi, Natesan'

_publ_section_title
;
 Syntheses, characterisation, and catalytic role of (\h5-C5Me5)Rh(iii)
 guanidinato complexes in transfer hydrogenation (TH) and
 TH--etherification
;
_journal_issue 54
_journal_name_full 'RSC Adv.'
_journal_page_first 33890
_journal_paper_doi 10.1039/C7RA04152G
_journal_volume 7
_journal_year 2017
_chemical_formula_moiety 'C35 H25 Cl F18 Ir N3'
_chemical_formula_sum 'C35 H25 Cl F18 Ir N3'
_chemical_formula_weight 1057.23
_chemical_name_systematic
; 
 ? 
;
_space_group_IT_number 2
_symmetry_cell_setting triclinic
_symmetry_space_group_name_Hall '-P 1'
_symmetry_space_group_name_H-M 'P -1'
_atom_sites_solution_hydrogens geom
_atom_sites_solution_primary direct
_atom_sites_solution_secondary difmap
_audit_block_doi 10.5517/ccdc.csd.cc1nn1t5
_audit_creation_method SHELXL-97
_audit_update_record
;
2017-03-17 deposited with the CCDC.
2017-06-15 downloaded from the CCDC.
;
_cell_angle_alpha 94.899(8)
_cell_angle_beta 103.171(8)
_cell_angle_gamma 97.543(4)
_cell_formula_units_Z 2
_cell_length_a 8.8697(4)
_cell_length_b 13.3962(6)
_cell_length_c 16.587(2)
_cell_measurement_reflns_used 12465
_cell_measurement_temperature 293(2)
_cell_measurement_theta_max 29.0620
_cell_measurement_theta_min 3.3700
_cell_volume 1888.8(3)
_computing_cell_refinement 'CrysAlisPro, Oxford Diffraction Ltd.'
_computing_data_collection 'CrysAlisPro, Oxford Diffraction Ltd.'
_computing_data_reduction 'CrysAlisPro, Oxford Diffraction Ltd.'
_computing_molecular_graphics Olex2
_computing_publication_material 'WINGX V1.80.01'
_computing_structure_refinement 'SHELXL-97 (Sheldrick, 1997)'
_computing_structure_solution 'SHELXS-97 (Sheldrick, 1990)'
_diffrn_ambient_temperature 293(2)
_diffrn_measured_fraction_theta_full 0.998
_diffrn_measured_fraction_theta_max 0.998
_diffrn_measurement_device_type 'Sapphire-3 CCD detector'
_diffrn_measurement_method 'omega scan'
_diffrn_radiation_monochromator graphite
_diffrn_radiation_source 'fine-focus sealed tube'
_diffrn_radiation_type MoK\a
_diffrn_radiation_wavelength 0.71073
_diffrn_reflns_av_R_equivalents 0.0279
_diffrn_reflns_av_sigmaI/netI 0.0275
_diffrn_reflns_limit_h_max 11
_diffrn_reflns_limit_h_min -11
_diffrn_reflns_limit_k_max 16
_diffrn_reflns_limit_k_min -16
_diffrn_reflns_limit_l_max 20
_diffrn_reflns_limit_l_min -20
_diffrn_reflns_number 26441
_diffrn_reflns_theta_full 26.37
_diffrn_reflns_theta_max 26.37
_diffrn_reflns_theta_min 2.96
_exptl_absorpt_coefficient_mu 3.725
_exptl_absorpt_correction_T_max 0.9292
_exptl_absorpt_correction_T_min 0.8653
_exptl_absorpt_correction_type multi-scan
_exptl_crystal_colour Green
_exptl_crystal_density_diffrn 1.859
_exptl_crystal_density_method 'not measured'
_exptl_crystal_description Rectangular
_exptl_crystal_F_000 1024
_exptl_crystal_size_max 0.04
_exptl_crystal_size_mid 0.02
_exptl_crystal_size_min 0.02
_refine_diff_density_max 1.357
_refine_diff_density_min -0.856
_refine_diff_density_rms 0.108
_refine_ls_extinction_method none
_refine_ls_goodness_of_fit_ref 1.059
_refine_ls_hydrogen_treatment mixed
_refine_ls_matrix_type full
_refine_ls_number_parameters 523
_refine_ls_number_reflns 7697
_refine_ls_number_restraints 0
_refine_ls_restrained_S_all 1.059
_refine_ls_R_factor_all 0.0402
_refine_ls_R_factor_gt 0.0365
_refine_ls_shift/su_max 0.001
_refine_ls_shift/su_mean 0.000
_refine_ls_structure_factor_coef Fsqd
_refine_ls_weighting_details 'calc w=1/[\s^2^(Fo^2^)+(0.0592P)^2^+2.7678P] where P=(Fo^2^+2Fc^2^)/3'
_refine_ls_weighting_scheme calc
_refine_ls_wR_factor_gt 0.0966
_refine_ls_wR_factor_ref 0.0992
_reflns_number_gt 7097
_reflns_number_total 7697
_reflns_threshold_expression >2sigma(I)
_cod_data_source_file c7ra04152g2.cif
_cod_data_source_block 1j
_cod_depositor_comments
;
The following automatic conversions were performed:

'_symmetry_cell_setting' value 'Triclinic' changed to 'triclinic'
according to
/home/data/users/saulius/crontab/automatic-downloads/rss-feeds/RSC/lib/dictionaries/cif_core.dic
dictionary named 'cif_core.dic' version 2.4.2 from 2011-04-26.

Automatic conversion script
Id: cif_fix_values 4973 2017-02-22 13:04:09Z antanas 
;
_cod_original_sg_symbol_H-M P-1
_cod_database_code 7228648

loop_
_symmetry_equiv_pos_as_xyz
'x, y, z'
'-x, -y, -z'

loop_
_atom_site_label
_atom_site_type_symbol
_atom_site_fract_x
_atom_site_fract_y
_atom_site_fract_z
_atom_site_U_iso_or_equiv
_atom_site_adp_type
_atom_site_occupancy
_atom_site_symmetry_multiplicity
_atom_site_calc_flag
_atom_site_refinement_flags
Ir1 Ir 0.329460(19) 0.186687(12) 0.170699(10) 0.03716(8) Uani 1 1 d .
Cl1 Cl 0.56610(17) 0.21469(13) 0.12327(10) 0.0633(4) Uani 1 1 d .
N1 N 0.4810(5) 0.1860(3) 0.2909(2) 0.0395(8) Uani 1 1 d .
N2 N 0.4198(5) 0.3254(3) 0.2469(3) 0.0431(9) Uani 1 1 d .
N3 N 0.6355(5) 0.3390(3) 0.3672(3) 0.0502(11) Uani 1 1 d .
H3 H 0.6606 0.3119 0.4126 0.060 Uiso 1 1 calc R
F1 F 0.5977(11) -0.1461(6) 0.1822(5) 0.187(4) Uani 1 1 d .
F2 F 0.8283(11) -0.1095(7) 0.2306(8) 0.297(9) Uani 1 1 d .
F3 F 0.6940(11) -0.2091(4) 0.2760(5) 0.169(3) Uani 1 1 d .
F4 F 0.8117(15) -0.0356(6) 0.5578(3) 0.256(7) Uani 1 1 d .
F5 F 0.8748(8) 0.1184(6) 0.5700(3) 0.147(3) Uani 1 1 d .
F6 F 0.6593(7) 0.0623(6) 0.5766(3) 0.128(2) Uani 1 1 d .
F7 F 0.4783(8) 0.6348(6) 0.4508(5) 0.164(3) Uani 1 1 d .
F8 F 0.4489(16) 0.7498(5) 0.3799(6) 0.251(7) Uani 1 1 d .
F9 F 0.2599(6) 0.6569(5) 0.4030(4) 0.137(2) Uani 1 1 d .
F10 F 0.4235(15) 0.5951(12) 0.0382(7) 0.286(8) Uani 1 1 d .
F11 F 0.2807(16) 0.6849(6) 0.0722(5) 0.237(6) Uani 1 1 d .
F12 F 0.2037(15) 0.5455(8) 0.0230(5) 0.247(6) Uani 1 1 d .
F13 F 0.8371(7) 0.7521(4) 0.5016(3) 0.129(2) Uani 1 1 d .
F14 F 0.8770(10) 0.6331(4) 0.5766(3) 0.150(3) Uani 1 1 d .
F15 F 1.0535(6) 0.7050(4) 0.5303(3) 0.1116(17) Uani 1 1 d .
F16 F 0.7542(7) 0.5989(6) 0.1559(3) 0.146(3) Uani 1 1 d .
F17 F 0.9726(7) 0.6707(4) 0.2194(4) 0.1164(19) Uani 1 1 d .
F18 F 0.9457(10) 0.5189(4) 0.1773(5) 0.152(3) Uani 1 1 d .
C1 C 0.5155(6) 0.2865(3) 0.3055(3) 0.0393(10) Uani 1 1 d .
C2 C 0.5722(5) 0.1160(3) 0.3265(3) 0.0359(9) Uani 1 1 d .
C3 C 0.6005(6) 0.0379(3) 0.2736(3) 0.0424(10) Uani 1 1 d .
H3A H 0.5659 0.0363 0.2162 0.051 Uiso 1 1 calc R
C4 C 0.6799(6) -0.0374(4) 0.3065(3) 0.0477(11) Uani 1 1 d .
C5 C 0.7345(6) -0.0359(4) 0.3906(4) 0.0487(12) Uani 1 1 d .
H5 H 0.7887 -0.0865 0.4118 0.058 Uiso 1 1 calc R
C6 C 0.7086(6) 0.0414(4) 0.4436(3) 0.0453(11) Uani 1 1 d .
C7 C 0.6248(5) 0.1167(3) 0.4121(3) 0.0396(10) Uani 1 1 d .
H7 H 0.6043 0.1671 0.4484 0.048 Uiso 1 1 calc R
C8 C 0.7082(8) -0.1199(5) 0.2486(4) 0.0644(16) Uani 1 1 d .
C9 C 0.7661(8) 0.0426(5) 0.5355(4) 0.0623(15) Uani 1 1 d .
C10 C 0.3995(5) 0.4265(3) 0.2416(3) 0.0393(10) Uani 1 1 d .
C11 C 0.4004(6) 0.4915(4) 0.3118(3) 0.0455(11) Uani 1 1 d .
H11 H 0.4137 0.4682 0.3638 0.055 Uiso 1 1 calc R
C12 C 0.3812(6) 0.5911(4) 0.3032(4) 0.0548(13) Uani 1 1 d .
C13 C 0.3540(7) 0.6260(4) 0.2263(4) 0.0589(15) Uani 1 1 d .
H13 H 0.3393 0.6929 0.2212 0.071 Uiso 1 1 calc R
C14 C 0.3492(7) 0.5604(4) 0.1575(4) 0.0579(14) Uani 1 1 d .
C15 C 0.3732(6) 0.4618(4) 0.1640(3) 0.0487(12) Uani 1 1 d .
H15 H 0.3719 0.4188 0.1167 0.058 Uiso 1 1 calc R
C16 C 0.3878(10) 0.6610(5) 0.3798(6) 0.082(2) Uani 1 1 d .
C17 C 0.3190(12) 0.5979(7) 0.0746(6) 0.095(3) Uani 1 1 d .
C18 C 0.7222(6) 0.4336(3) 0.3633(3) 0.0415(10) Uani 1 1 d .
C19 C 0.7710(6) 0.5022(4) 0.4353(3) 0.0465(11) Uani 1 1 d .
H19 H 0.7485 0.4847 0.4848 0.056 Uiso 1 1 calc R
C20 C 0.8532(6) 0.5966(4) 0.4329(3) 0.0484(12) Uani 1 1 d .
C21 C 0.8873(6) 0.6241(4) 0.3605(4) 0.0503(12) Uani 1 1 d .
H21 H 0.9410 0.6882 0.3594 0.060 Uiso 1 1 calc R
C22 C 0.8408(6) 0.5553(4) 0.2890(4) 0.0478(12) Uani 1 1 d .
C23 C 0.7584(6) 0.4595(4) 0.2905(3) 0.0451(11) Uani 1 1 d .
H23 H 0.7281 0.4133 0.2425 0.054 Uiso 1 1 calc R
C24 C 0.8998(8) 0.6708(4) 0.5106(4) 0.0642(16) Uani 1 1 d .
C25 C 0.8757(8) 0.5828(5) 0.2101(4) 0.0654(16) Uani 1 1 d .
C26 C 0.0882(6) 0.2002(4) 0.1184(4) 0.0535(13) Uani 1 1 d .
C27 C 0.0969(6) 0.1299(4) 0.1793(4) 0.0512(12) Uani 1 1 d .
C28 C 0.1672(6) 0.0481(4) 0.1513(4) 0.0531(13) Uani 1 1 d .
C29 C 0.2047(7) 0.0685(5) 0.0747(4) 0.0644(17) Uani 1 1 d .
C30 C 0.1568(7) 0.1644(5) 0.0542(4) 0.0610(15) Uani 1 1 d .
C31 C 0.0141(8) 0.2942(6) 0.1232(6) 0.081(2) Uani 1 1 d .
H31A H -0.0217 0.3004 0.1736 0.122 Uiso 1 1 calc R
H31B H -0.0733 0.2899 0.0760 0.122 Uiso 1 1 calc R
H31C H 0.0897 0.3524 0.1232 0.122 Uiso 1 1 calc R
C32 C 0.0309(9) 0.1377(6) 0.2558(5) 0.085(2) Uani 1 1 d .
H32A H -0.0098 0.2004 0.2602 0.128 Uiso 1 1 calc R
H32B H 0.1125 0.1358 0.3046 0.128 Uiso 1 1 calc R
H32C H -0.0517 0.0819 0.2510 0.128 Uiso 1 1 calc R
C33 C 0.1955(9) -0.0436(5) 0.1953(6) 0.092(3) Uani 1 1 d .
H33A H 0.2445 -0.0875 0.1640 0.137 Uiso 1 1 calc R
H33B H 0.0974 -0.0793 0.2001 0.137 Uiso 1 1 calc R
H33C H 0.2628 -0.0228 0.2499 0.137 Uiso 1 1 calc R
C34 C 0.2771(10) 0.0020(7) 0.0211(6) 0.107(3) Uani 1 1 d .
H34A H 0.2911 0.0348 -0.0266 0.160 Uiso 1 1 calc R
H34B H 0.2093 -0.0618 0.0027 0.160 Uiso 1 1 calc R
H34C H 0.3769 -0.0093 0.0529 0.160 Uiso 1 1 calc R
C35 C 0.1711(11) 0.2157(8) -0.0217(4) 0.106(3) Uani 1 1 d .
H35A H 0.2217 0.1761 -0.0553 0.159 Uiso 1 1 calc R
H35B H 0.2320 0.2820 -0.0045 0.159 Uiso 1 1 calc R
H35C H 0.0685 0.2219 -0.0536 0.159 Uiso 1 1 calc R

loop_
_atom_site_aniso_label
_atom_site_aniso_U_11
_atom_site_aniso_U_22
_atom_site_aniso_U_33
_atom_site_aniso_U_23
_atom_site_aniso_U_13
_atom_site_aniso_U_12
Ir1 0.03377(11) 0.03740(11) 0.03361(11) 0.00118(7) -0.00154(7) 0.00047(7)
Cl1 0.0489(7) 0.0791(10) 0.0618(9) 0.0120(7) 0.0176(6) -0.0007(7)
N1 0.042(2) 0.0323(19) 0.037(2) 0.0035(15) -0.0032(16) 0.0033(16)
N2 0.046(2) 0.0328(19) 0.040(2) 0.0029(16) -0.0086(17) 0.0050(17)
N3 0.062(3) 0.034(2) 0.038(2) 0.0079(17) -0.0157(19) -0.0045(18)
F1 0.228(8) 0.168(7) 0.135(5) -0.083(5) -0.029(5) 0.117(6)
F2 0.219(9) 0.196(8) 0.481(18) -0.235(10) 0.271(12) -0.104(7)
F3 0.299(10) 0.071(3) 0.166(6) -0.004(4) 0.102(7) 0.066(5)
F4 0.565(18) 0.158(6) 0.055(3) 0.019(3) -0.008(6) 0.238(10)
F5 0.140(5) 0.196(6) 0.058(3) 0.016(3) -0.027(3) -0.057(5)
F6 0.124(4) 0.204(7) 0.055(3) 0.023(3) 0.023(3) 0.015(4)
F7 0.137(5) 0.198(7) 0.129(5) -0.092(5) -0.001(4) 0.053(5)
F8 0.512(18) 0.068(4) 0.218(9) -0.046(4) 0.260(11) -0.059(6)
F9 0.093(4) 0.192(6) 0.130(5) -0.038(4) 0.050(3) 0.034(4)
F10 0.252(11) 0.53(2) 0.189(9) 0.282(13) 0.121(9) 0.201(14)
F11 0.434(16) 0.136(6) 0.144(6) 0.083(5) 0.007(8) 0.127(8)
F12 0.309(13) 0.236(10) 0.106(5) 0.090(6) -0.092(7) -0.074(9)
F13 0.151(5) 0.084(3) 0.118(4) -0.047(3) -0.041(3) 0.067(3)
F14 0.268(8) 0.088(3) 0.067(3) -0.026(3) 0.048(4) -0.063(4)
F15 0.081(3) 0.098(3) 0.112(4) -0.027(3) -0.037(3) -0.011(3)
F16 0.102(4) 0.263(8) 0.084(4) 0.081(5) 0.025(3) 0.029(5)
F17 0.146(5) 0.093(3) 0.125(4) 0.029(3) 0.071(4) -0.006(3)
F18 0.249(8) 0.091(4) 0.178(6) 0.029(4) 0.154(6) 0.063(5)
C1 0.041(2) 0.032(2) 0.038(2) 0.0029(18) -0.0028(19) 0.0022(18)
C2 0.035(2) 0.026(2) 0.043(2) 0.0077(17) 0.0030(18) -0.0009(17)
C3 0.047(3) 0.036(2) 0.041(3) 0.0030(19) 0.006(2) 0.002(2)
C4 0.048(3) 0.040(3) 0.057(3) 0.004(2) 0.016(2) 0.011(2)
C5 0.044(3) 0.040(3) 0.061(3) 0.013(2) 0.006(2) 0.012(2)
C6 0.046(3) 0.040(3) 0.046(3) 0.012(2) 0.003(2) 0.005(2)
C7 0.041(2) 0.032(2) 0.041(2) 0.0046(18) 0.0027(19) 0.0007(18)
C8 0.072(4) 0.055(4) 0.065(4) -0.007(3) 0.015(3) 0.020(3)
C9 0.083(4) 0.057(3) 0.046(3) 0.016(3) 0.005(3) 0.018(3)
C10 0.035(2) 0.031(2) 0.047(3) 0.0072(19) 0.0010(19) 0.0028(18)
C11 0.042(3) 0.041(3) 0.053(3) 0.006(2) 0.013(2) 0.002(2)
C12 0.047(3) 0.042(3) 0.080(4) 0.001(3) 0.025(3) 0.009(2)
C13 0.052(3) 0.035(3) 0.091(5) 0.017(3) 0.013(3) 0.014(2)
C14 0.056(3) 0.054(3) 0.063(4) 0.025(3) 0.004(3) 0.012(3)
C15 0.052(3) 0.045(3) 0.043(3) 0.008(2) -0.002(2) 0.009(2)
C16 0.082(5) 0.057(4) 0.110(6) -0.015(4) 0.039(5) 0.011(3)
C17 0.107(6) 0.091(6) 0.080(5) 0.051(5) -0.010(5) 0.018(5)
C18 0.040(2) 0.031(2) 0.044(3) 0.0060(19) -0.008(2) 0.0026(18)
C19 0.050(3) 0.038(3) 0.043(3) 0.005(2) -0.004(2) 0.002(2)
C20 0.048(3) 0.033(2) 0.054(3) 0.000(2) -0.006(2) 0.006(2)
C21 0.041(3) 0.034(2) 0.071(4) 0.006(2) 0.004(2) 0.003(2)
C22 0.039(3) 0.046(3) 0.058(3) 0.010(2) 0.008(2) 0.010(2)
C23 0.042(3) 0.037(2) 0.052(3) 0.000(2) 0.001(2) 0.009(2)
C24 0.069(4) 0.036(3) 0.070(4) -0.005(3) -0.007(3) -0.003(3)
C25 0.065(4) 0.065(4) 0.075(4) 0.013(3) 0.033(3) 0.012(3)
C26 0.031(2) 0.061(3) 0.058(3) 0.003(3) -0.005(2) 0.002(2)
C27 0.034(2) 0.054(3) 0.058(3) 0.001(2) 0.005(2) -0.007(2)
C28 0.036(3) 0.042(3) 0.069(4) -0.004(2) -0.001(2) -0.007(2)
C29 0.045(3) 0.071(4) 0.060(4) -0.032(3) 0.003(3) -0.009(3)
C30 0.051(3) 0.078(4) 0.039(3) -0.002(3) -0.008(2) -0.004(3)
C31 0.053(4) 0.075(5) 0.110(6) 0.014(4) 0.004(4) 0.019(3)
C32 0.079(5) 0.098(6) 0.080(5) 0.005(4) 0.038(4) -0.010(4)
C33 0.061(4) 0.053(4) 0.144(8) 0.023(4) -0.004(4) -0.009(3)
C34 0.087(5) 0.118(7) 0.098(6) -0.063(5) 0.024(5) 0.003(5)
C35 0.102(6) 0.161(9) 0.037(3) 0.018(4) -0.006(4) -0.008(6)

loop_
_atom_type_symbol
_atom_type_description
_atom_type_scat_dispersion_real
_atom_type_scat_dispersion_imag
_atom_type_scat_source
C C 0.0033 0.0016 'International Tables Vol C Tables 4.2.6.8 and 6.1.1.4'
H H 0.0000 0.0000 'International Tables Vol C Tables 4.2.6.8 and 6.1.1.4'
N N 0.0061 0.0033 'International Tables Vol C Tables 4.2.6.8 and 6.1.1.4'
Cl Cl 0.1484 0.1585 'International Tables Vol C Tables 4.2.6.8 and 6.1.1.4'
F F 0.0171 0.0103 'International Tables Vol C Tables 4.2.6.8 and 6.1.1.4'
Ir Ir -1.4442 7.9887 'International Tables Vol C Tables 4.2.6.8 and 6.1.1.4'

loop_
_geom_angle_atom_site_label_1
_geom_angle_atom_site_label_2
_geom_angle_atom_site_label_3
_geom_angle
N2 Ir1 N1 60.95(15)
N2 Ir1 C29 166.0(2)
N1 Ir1 C29 132.9(2)
N2 Ir1 C27 111.8(2)
N1 Ir1 C27 106.82(19)
C29 Ir1 C27 65.2(2)
N2 Ir1 C30 126.5(2)
N1 Ir1 C30 170.4(2)
C29 Ir1 C30 39.5(3)
C27 Ir1 C30 65.6(2)
N2 Ir1 C28 145.7(2)
N1 Ir1 C28 104.69(19)
C29 Ir1 C28 38.9(2)
C27 Ir1 C28 38.8(2)
C30 Ir1 C28 65.8(2)
N2 Ir1 C26 103.75(19)
N1 Ir1 C26 138.2(2)
C29 Ir1 C26 64.9(2)
C27 Ir1 C26 39.0(2)
C30 Ir1 C26 38.6(2)
C28 Ir1 C26 64.9(2)
N2 Ir1 Cl1 84.82(13)
N1 Ir1 Cl1 85.44(12)
C29 Ir1 Cl1 97.44(17)
C27 Ir1 Cl1 162.61(16)
C30 Ir1 Cl1 100.74(18)
C28 Ir1 Cl1 127.01(16)
C26 Ir1 Cl1 134.34(17)
N2 Ir1 C1 30.61(14)
N1 Ir1 C1 30.72(14)
C29 Ir1 C1 163.4(2)
C27 Ir1 C1 116.10(19)
C30 Ir1 C1 157.1(2)
C28 Ir1 C1 131.26(19)
C26 Ir1 C1 127.55(19)
Cl1 Ir1 C1 80.76(12)
C1 N1 C2 126.7(4)
C1 N1 Ir1 94.1(3)
C2 N1 Ir1 133.3(3)
C1 N2 C10 129.0(4)
C1 N2 Ir1 95.5(3)
C10 N2 Ir1 135.5(3)
C1 N3 C18 125.9(4)
C1 N3 H3 117.1
C18 N3 H3 117.1
N2 C1 N1 108.2(4)
N2 C1 N3 126.6(4)
N1 C1 N3 125.1(4)
N2 C1 Ir1 53.9(2)
N1 C1 Ir1 55.2(2)
N3 C1 Ir1 168.4(4)
C7 C2 C3 118.9(4)
C7 C2 N1 122.8(4)
C3 C2 N1 118.1(4)
C4 C3 C2 120.1(5)
C4 C3 H3A 119.9
C2 C3 H3A 119.9
C5 C4 C3 121.1(5)
C5 C4 C8 119.9(5)
C3 C4 C8 119.0(5)
C4 C5 C6 119.4(5)
C4 C5 H5 120.3
C6 C5 H5 120.3
C5 C6 C7 120.5(5)
C5 C6 C9 119.6(5)
C7 C6 C9 119.9(5)
C2 C7 C6 119.9(4)
C2 C7 H7 120.0
C6 C7 H7 120.0
F2 C8 F1 109.2(9)
F2 C8 F3 106.0(9)
F1 C8 F3 95.0(7)
F2 C8 C4 116.9(6)
F1 C8 C4 114.3(6)
F3 C8 C4 113.1(6)
F4 C9 F5 108.2(8)
F4 C9 F6 107.2(8)
F5 C9 F6 98.8(6)
F4 C9 C6 115.0(6)
F5 C9 C6 113.7(5)
F6 C9 C6 112.6(5)
C15 C10 C11 119.4(4)
C15 C10 N2 119.1(4)
C11 C10 N2 121.5(4)
C12 C11 C10 119.1(5)
C12 C11 H11 120.4
C10 C11 H11 120.4
C13 C12 C11 121.5(5)
C13 C12 C16 120.1(6)
C11 C12 C16 118.4(6)
C14 C13 C12 118.7(5)
C14 C13 H13 120.7
C12 C13 H13 120.7
C13 C14 C15 121.4(5)
C13 C14 C17 118.7(6)
C15 C14 C17 119.9(7)
C14 C15 C10 119.8(5)
C14 C15 H15 120.1
C10 C15 H15 120.1
F8 C16 F9 111.7(8)
F8 C16 F7 101.8(9)
F9 C16 F7 97.7(8)
F8 C16 C12 115.0(7)
F9 C16 C12 115.1(7)
F7 C16 C12 113.5(6)
F10 C17 F11 107.3(11)
F10 C17 F12 102.1(12)
F11 C17 F12 101.1(9)
F10 C17 C14 115.4(8)
F11 C17 C14 116.2(9)
F12 C17 C14 112.8(8)
C23 C18 C19 119.8(4)
C23 C18 N3 121.9(4)
C19 C18 N3 118.3(5)
C20 C19 C18 119.6(5)
C20 C19 H19 120.2
C18 C19 H19 120.2
C21 C20 C19 121.2(5)
C21 C20 C24 120.1(5)
C19 C20 C24 118.8(5)
C20 C21 C22 119.2(5)
C20 C21 H21 120.4
C22 C21 H21 120.4
C21 C22 C23 120.3(5)
C21 C22 C25 120.4(5)
C23 C22 C25 119.2(5)
C18 C23 C22 119.8(5)
C18 C23 H23 120.1
C22 C23 H23 120.1
F14 C24 F13 110.6(7)
F14 C24 F15 103.4(6)
F13 C24 F15 103.7(5)
F14 C24 C20 114.4(5)
F13 C24 C20 112.6(5)
F15 C24 C20 111.3(6)
F18 C25 F16 110.1(8)
F18 C25 F17 103.8(6)
F16 C25 F17 102.3(6)
F18 C25 C22 113.1(6)
F16 C25 C22 113.5(5)
F17 C25 C22 113.3(6)
C30 C26 C27 109.0(5)
C30 C26 C31 127.0(6)
C27 C26 C31 124.0(6)
C30 C26 Ir1 70.3(3)
C27 C26 Ir1 70.1(3)
C31 C26 Ir1 126.8(4)
C28 C27 C26 107.7(5)
C28 C27 C32 126.4(6)
C26 C27 C32 125.8(6)
C28 C27 Ir1 70.7(3)
C26 C27 Ir1 71.0(3)
C32 C27 Ir1 127.5(4)
C27 C28 C29 108.1(5)
C27 C28 C33 125.6(6)
C29 C28 C33 126.3(6)
C27 C28 Ir1 70.5(3)
C29 C28 Ir1 70.3(3)
C33 C28 Ir1 125.1(4)
C28 C29 C30 108.4(5)
C28 C29 C34 127.0(7)
C30 C29 C34 124.6(7)
C28 C29 Ir1 70.9(3)
C30 C29 Ir1 70.5(3)
C34 C29 Ir1 125.8(5)
C26 C30 C29 106.8(5)
C26 C30 C35 126.0(7)
C29 C30 C35 127.2(7)
C26 C30 Ir1 71.1(3)
C29 C30 Ir1 70.0(3)
C35 C30 Ir1 125.4(5)
C26 C31 H31A 109.5
C26 C31 H31B 109.5
H31A C31 H31B 109.5
C26 C31 H31C 109.5
H31A C31 H31C 109.5
H31B C31 H31C 109.5
C27 C32 H32A 109.5
C27 C32 H32B 109.5
H32A C32 H32B 109.5
C27 C32 H32C 109.5
H32A C32 H32C 109.5
H32B C32 H32C 109.5
C28 C33 H33A 109.5
C28 C33 H33B 109.5
H33A C33 H33B 109.5
C28 C33 H33C 109.5
H33A C33 H33C 109.5
H33B C33 H33C 109.5
C29 C34 H34A 109.5
C29 C34 H34B 109.5
H34A C34 H34B 109.5
C29 C34 H34C 109.5
H34A C34 H34C 109.5
H34B C34 H34C 109.5
C30 C35 H35A 109.5
C30 C35 H35B 109.5
H35A C35 H35B 109.5
C30 C35 H35C 109.5
H35A C35 H35C 109.5
H35B C35 H35C 109.5

loop_
_geom_bond_atom_site_label_1
_geom_bond_atom_site_label_2
_geom_bond_distance
Ir1 N2 2.107(4)
Ir1 N1 2.137(4)
Ir1 C29 2.138(5)
Ir1 C27 2.144(5)
Ir1 C30 2.145(5)
Ir1 C28 2.146(5)
Ir1 C26 2.156(5)
Ir1 Cl1 2.4003(14)
Ir1 C1 2.596(4)
N1 C1 1.330(6)
N1 C2 1.399(6)
N2 C1 1.328(6)
N2 C10 1.397(6)
N3 C1 1.363(6)
N3 C18 1.408(6)
N3 H3 0.8600
F1 C8 1.284(9)
F2 C8 1.165(9)
F3 C8 1.315(9)
F4 C9 1.227(7)
F5 C9 1.296(8)
F6 C9 1.326(9)
F7 C16 1.367(11)
F8 C16 1.241(9)
F9 C16 1.274(9)
F10 C17 1.219(13)
F11 C17 1.257(11)
F12 C17 1.257(11)
F13 C24 1.291(7)
F14 C24 1.290(8)
F15 C24 1.335(8)
F16 C25 1.292(8)
F17 C25 1.339(8)
F18 C25 1.276(8)
C2 C7 1.389(7)
C2 C3 1.393(7)
C3 C4 1.385(7)
C3 H3A 0.9300
C4 C5 1.365(8)
C4 C8 1.485(8)
C5 C6 1.378(7)
C5 H5 0.9300
C6 C7 1.397(6)
C6 C9 1.491(8)
C7 H7 0.9300
C10 C15 1.389(7)
C10 C11 1.391(7)
C11 C12 1.383(7)
C11 H11 0.9300
C12 C13 1.377(9)
C12 C16 1.498(9)
C13 C14 1.369(9)
C13 H13 0.9300
C14 C15 1.376(7)
C14 C17 1.482(9)
C15 H15 0.9300
C18 C23 1.378(7)
C18 C19 1.389(7)
C19 C20 1.383(7)
C19 H19 0.9300
C20 C21 1.372(8)
C20 C24 1.500(8)
C21 C22 1.384(8)
C21 H21 0.9300
C22 C23 1.395(7)
C22 C25 1.478(8)
C23 H23 0.9300
C26 C30 1.420(9)
C26 C27 1.434(8)
C26 C31 1.499(9)
C27 C28 1.425(8)
C27 C32 1.515(9)
C28 C29 1.425(9)
C28 C33 1.502(9)
C29 C30 1.448(10)
C29 C34 1.507(9)
C30 C35 1.507(10)
C31 H31A 0.9600
C31 H31B 0.9600
C31 H31C 0.9600
C32 H32A 0.9600
C32 H32B 0.9600
C32 H32C 0.9600
C33 H33A 0.9600
C33 H33B 0.9600
C33 H33C 0.9600
C34 H34A 0.9600
C34 H34B 0.9600
C34 H34C 0.9600
C35 H35A 0.9600
C35 H35B 0.9600
C35 H35C 0.9600

loop_
_geom_torsion_atom_site_label_1
_geom_torsion_atom_site_label_2
_geom_torsion_atom_site_label_3
_geom_torsion_atom_site_label_4
_geom_torsion
N2 Ir1 N1 C1 -7.0(3)
C29 Ir1 N1 C1 175.5(3)
C27 Ir1 N1 C1 -113.0(3)
C30 Ir1 N1 C1 -149.8(12)
C28 Ir1 N1 C1 -153.3(3)
C26 Ir1 N1 C1 -84.7(4)
Cl1 Ir1 N1 C1 79.6(3)
N2 Ir1 N1 C2 -159.9(5)
C29 Ir1 N1 C2 22.6(6)
C27 Ir1 N1 C2 94.1(5)
C30 Ir1 N1 C2 57.3(13)
C28 Ir1 N1 C2 53.8(5)
C26 Ir1 N1 C2 122.4(5)
Cl1 Ir1 N1 C2 -73.3(4)
C1 Ir1 N1 C2 -152.9(6)
N1 Ir1 N2 C1 7.1(3)
C29 Ir1 N2 C1 179.4(8)
C27 Ir1 N2 C1 104.8(3)
C30 Ir1 N2 C1 179.9(3)
C28 Ir1 N2 C1 79.6(4)
C26 Ir1 N2 C1 145.0(3)
Cl1 Ir1 N2 C1 -80.6(3)
N1 Ir1 N2 C10 -175.6(6)
C29 Ir1 N2 C10 -3.3(11)
C27 Ir1 N2 C10 -77.8(5)
C30 Ir1 N2 C10 -2.8(6)
C28 Ir1 N2 C10 -103.1(6)
C26 Ir1 N2 C10 -37.7(5)
Cl1 Ir1 N2 C10 96.8(5)
C1 Ir1 N2 C10 177.4(7)
C10 N2 C1 N1 171.9(5)
Ir1 N2 C1 N1 -10.5(4)
C10 N2 C1 N3 -12.0(9)
Ir1 N2 C1 N3 165.6(5)
C10 N2 C1 Ir1 -177.6(6)
C2 N1 C1 N2 165.9(5)
Ir1 N1 C1 N2 10.3(4)
C2 N1 C1 N3 -10.2(8)
Ir1 N1 C1 N3 -165.8(5)
C2 N1 C1 Ir1 155.6(6)
C18 N3 C1 N2 -27.5(9)
C18 N3 C1 N1 147.9(5)
C18 N3 C1 Ir1 60.6(19)
N1 Ir1 C1 N2 -167.9(5)
C29 Ir1 C1 N2 -179.5(6)
C27 Ir1 C1 N2 -89.0(4)
C30 Ir1 C1 N2 -0.3(7)
C28 Ir1 C1 N2 -132.6(4)
C26 Ir1 C1 N2 -44.7(4)
Cl1 Ir1 C1 N2 95.5(3)
N2 Ir1 C1 N1 167.9(5)
C29 Ir1 C1 N1 -11.6(8)
C27 Ir1 C1 N1 78.8(3)
C30 Ir1 C1 N1 167.6(5)
C28 Ir1 C1 N1 35.3(4)
C26 Ir1 C1 N1 123.2(3)
Cl1 Ir1 C1 N1 -96.7(3)
N2 Ir1 C1 N3 -96.6(17)
N1 Ir1 C1 N3 95.5(17)
C29 Ir1 C1 N3 83.9(18)
C27 Ir1 C1 N3 174.3(16)
C30 Ir1 C1 N3 -96.9(17)
C28 Ir1 C1 N3 130.8(16)
C26 Ir1 C1 N3 -141.3(16)
Cl1 Ir1 C1 N3 -1.2(16)
C1 N1 C2 C7 54.4(7)
Ir1 N1 C2 C7 -160.1(4)
C1 N1 C2 C3 -130.8(5)
Ir1 N1 C2 C3 14.7(7)
C7 C2 C3 C4 -0.1(7)
N1 C2 C3 C4 -175.1(4)
C2 C3 C4 C5 -1.3(8)
C2 C3 C4 C8 179.9(5)
C3 C4 C5 C6 0.7(8)
C8 C4 C5 C6 179.5(5)
C4 C5 C6 C7 1.2(8)
C4 C5 C6 C9 179.2(5)
C3 C2 C7 C6 1.9(7)
N1 C2 C7 C6 176.7(4)
C5 C6 C7 C2 -2.5(7)
C9 C6 C7 C2 179.5(5)
C5 C4 C8 F2 -84.1(12)
C3 C4 C8 F2 94.8(12)
C5 C4 C8 F1 146.6(8)
C3 C4 C8 F1 -34.5(10)
C5 C4 C8 F3 39.4(9)
C3 C4 C8 F3 -141.7(7)
C5 C6 C9 F4 -11.1(11)
C7 C6 C9 F4 166.8(9)
C5 C6 C9 F5 114.4(7)
C7 C6 C9 F5 -67.6(8)
C5 C6 C9 F6 -134.4(6)
C7 C6 C9 F6 43.6(8)
C1 N2 C10 C15 142.6(5)
Ir1 N2 C10 C15 -34.0(7)
C1 N2 C10 C11 -39.4(8)
Ir1 N2 C10 C11 144.0(4)
C15 C10 C11 C12 -2.5(7)
N2 C10 C11 C12 179.4(4)
C10 C11 C12 C13 3.1(8)
C10 C11 C12 C16 -178.0(5)
C11 C12 C13 C14 -1.3(9)
C16 C12 C13 C14 179.8(6)
C12 C13 C14 C15 -1.1(9)
C12 C13 C14 C17 179.6(7)
C13 C14 C15 C10 1.5(9)
C17 C14 C15 C10 -179.2(6)
C11 C10 C15 C14 0.3(8)
N2 C10 C15 C14 178.4(5)
C13 C12 C16 F8 -36.5(12)
C11 C12 C16 F8 144.5(10)
C13 C12 C16 F9 95.5(9)
C11 C12 C16 F9 -83.5(9)
C13 C12 C16 F7 -153.1(7)
C11 C12 C16 F7 28.0(9)
C13 C14 C17 F10 118.6(13)
C15 C14 C17 F10 -60.7(14)
C13 C14 C17 F11 -8.4(13)
C15 C14 C17 F11 172.3(10)
C13 C14 C17 F12 -124.6(11)
C15 C14 C17 F12 56.1(13)
C1 N3 C18 C23 -35.8(8)
C1 N3 C18 C19 143.8(5)
C23 C18 C19 C20 1.1(8)
N3 C18 C19 C20 -178.5(5)
C18 C19 C20 C21 0.2(8)
C18 C19 C20 C24 177.9(5)
C19 C20 C21 C22 -1.1(8)
C24 C20 C21 C22 -178.8(5)
C20 C21 C22 C23 0.8(8)
C20 C21 C22 C25 179.9(5)
C19 C18 C23 C22 -1.5(7)
N3 C18 C23 C22 178.2(4)
C21 C22 C23 C18 0.5(7)
C25 C22 C23 C18 -178.6(5)
C21 C20 C24 F14 -172.8(6)
C19 C20 C24 F14 9.5(9)
C21 C20 C24 F13 59.8(8)
C19 C20 C24 F13 -117.9(7)
C21 C20 C24 F15 -56.1(7)
C19 C20 C24 F15 126.2(6)
C21 C22 C25 F18 127.0(7)
C23 C22 C25 F18 -53.8(9)
C21 C22 C25 F16 -106.7(7)
C23 C22 C25 F16 72.4(8)
C21 C22 C25 F17 9.3(8)
C23 C22 C25 F17 -171.5(5)
N2 Ir1 C26 C30 132.4(4)
N1 Ir1 C26 C30 -166.0(3)
C29 Ir1 C26 C30 -38.9(4)
C27 Ir1 C26 C30 -119.9(5)
C28 Ir1 C26 C30 -82.0(4)
Cl1 Ir1 C26 C30 36.2(5)
C1 Ir1 C26 C30 154.1(3)
N2 Ir1 C26 C27 -107.7(3)
N1 Ir1 C26 C27 -46.2(4)
C29 Ir1 C26 C27 81.0(4)
C30 Ir1 C26 C27 119.9(5)
C28 Ir1 C26 C27 37.9(3)
Cl1 Ir1 C26 C27 156.0(3)
C1 Ir1 C26 C27 -86.1(4)
N2 Ir1 C26 C31 10.4(6)
N1 Ir1 C26 C31 72.0(7)
C29 Ir1 C26 C31 -160.9(7)
C27 Ir1 C26 C31 118.1(7)
C30 Ir1 C26 C31 -122.0(8)
C28 Ir1 C26 C31 156.0(7)
Cl1 Ir1 C26 C31 -85.9(6)
C1 Ir1 C26 C31 32.0(7)
C30 C26 C27 C28 -1.8(6)
C31 C26 C27 C28 176.9(5)
Ir1 C26 C27 C28 -61.5(3)
C30 C26 C27 C32 -177.3(6)
C31 C26 C27 C32 1.4(9)
Ir1 C26 C27 C32 123.0(6)
C30 C26 C27 Ir1 59.7(4)
C31 C26 C27 Ir1 -121.6(5)
N2 Ir1 C27 C28 -157.5(3)
N1 Ir1 C27 C28 -92.7(3)
C29 Ir1 C27 C28 37.4(4)
C30 Ir1 C27 C28 81.1(4)
C26 Ir1 C27 C28 117.5(5)
Cl1 Ir1 C27 C28 40.7(7)
C1 Ir1 C27 C28 -124.2(3)
N2 Ir1 C27 C26 85.0(3)
N1 Ir1 C27 C26 149.8(3)
C29 Ir1 C27 C26 -80.1(4)
C30 Ir1 C27 C26 -36.4(4)
C28 Ir1 C27 C26 -117.5(5)
Cl1 Ir1 C27 C26 -76.7(6)
C1 Ir1 C27 C26 118.3(3)
N2 Ir1 C27 C32 -35.9(6)
N1 Ir1 C27 C32 28.9(6)
C29 Ir1 C27 C32 159.0(7)
C30 Ir1 C27 C32 -157.4(7)
C28 Ir1 C27 C32 121.6(7)
C26 Ir1 C27 C32 -121.0(7)
Cl1 Ir1 C27 C32 162.3(5)
C1 Ir1 C27 C32 -2.7(7)
C26 C27 C28 C29 1.2(6)
C32 C27 C28 C29 176.6(6)
Ir1 C27 C28 C29 -60.5(4)
C26 C27 C28 C33 -178.5(5)
C32 C27 C28 C33 -3.0(9)
Ir1 C27 C28 C33 119.8(5)
C26 C27 C28 Ir1 61.7(3)
C32 C27 C28 Ir1 -122.8(6)
N2 Ir1 C28 C27 39.2(5)
N1 Ir1 C28 C27 98.7(3)
C29 Ir1 C28 C27 -118.5(5)
C30 Ir1 C28 C27 -80.6(4)
C26 Ir1 C28 C27 -38.0(3)
Cl1 Ir1 C28 C27 -165.9(3)
C1 Ir1 C28 C27 80.9(4)
N2 Ir1 C28 C29 157.7(4)
N1 Ir1 C28 C29 -142.8(4)
C27 Ir1 C28 C29 118.5(5)
C30 Ir1 C28 C29 37.8(4)
C26 Ir1 C28 C29 80.5(4)
Cl1 Ir1 C28 C29 -47.4(4)
C1 Ir1 C28 C29 -160.6(3)
N2 Ir1 C28 C33 -81.2(7)
N1 Ir1 C28 C33 -21.6(7)
C29 Ir1 C28 C33 121.2(8)
C27 Ir1 C28 C33 -120.3(8)
C30 Ir1 C28 C33 159.0(7)
C26 Ir1 C28 C33 -158.4(7)
Cl1 Ir1 C28 C33 73.8(7)
C1 Ir1 C28 C33 -39.4(7)
C27 C28 C29 C30 -0.1(6)
C33 C28 C29 C30 179.5(5)
Ir1 C28 C29 C30 -60.8(4)
C27 C28 C29 C34 -178.4(6)
C33 C28 C29 C34 1.3(9)
Ir1 C28 C29 C34 121.0(6)
C27 C28 C29 Ir1 60.7(4)
C33 C28 C29 Ir1 -119.7(6)
N2 Ir1 C29 C28 -117.8(8)
N1 Ir1 C29 C28 53.0(4)
C27 Ir1 C29 C28 -37.3(3)
C30 Ir1 C29 C28 -118.5(5)
C26 Ir1 C29 C28 -80.5(4)
Cl1 Ir1 C29 C28 143.7(3)
C1 Ir1 C29 C28 61.0(8)
N2 Ir1 C29 C30 0.6(10)
N1 Ir1 C29 C30 171.5(3)
C27 Ir1 C29 C30 81.1(4)
C28 Ir1 C29 C30 118.5(5)
C26 Ir1 C29 C30 38.0(4)
Cl1 Ir1 C29 C30 -97.9(3)
C1 Ir1 C29 C30 179.5(6)
N2 Ir1 C29 C34 119.8(9)
N1 Ir1 C29 C34 -69.4(8)
C27 Ir1 C29 C34 -159.7(8)
C30 Ir1 C29 C34 119.1(9)
C28 Ir1 C29 C34 -122.4(9)
C26 Ir1 C29 C34 157.1(9)
Cl1 Ir1 C29 C34 21.3(8)
C1 Ir1 C29 C34 -61.3(12)
C27 C26 C30 C29 1.7(6)
C31 C26 C30 C29 -177.0(5)
Ir1 C26 C30 C29 61.3(4)
C27 C26 C30 C35 179.8(6)
C31 C26 C30 C35 1.2(10)
Ir1 C26 C30 C35 -120.6(7)
C27 C26 C30 Ir1 -59.6(4)
C31 C26 C30 Ir1 121.8(6)
C28 C29 C30 C26 -1.0(6)
C34 C29 C30 C26 177.3(6)
Ir1 C29 C30 C26 -62.0(4)
C28 C29 C30 C35 -179.1(6)
C34 C29 C30 C35 -0.8(10)
Ir1 C29 C30 C35 119.9(7)
C28 C29 C30 Ir1 61.0(4)
C34 C29 C30 Ir1 -120.7(6)
N2 Ir1 C30 C26 -63.1(4)
N1 Ir1 C30 C26 75.8(13)
C29 Ir1 C30 C26 116.7(5)
C27 Ir1 C30 C26 36.8(4)
C28 Ir1 C30 C26 79.5(4)
Cl1 Ir1 C30 C26 -154.6(3)
C1 Ir1 C30 C26 -62.9(7)
N2 Ir1 C30 C29 -179.8(3)
N1 Ir1 C30 C29 -41.0(14)
C27 Ir1 C30 C29 -79.9(4)
C28 Ir1 C30 C29 -37.2(4)
C26 Ir1 C30 C29 -116.7(5)
Cl1 Ir1 C30 C29 88.7(3)
C1 Ir1 C30 C29 -179.6(4)
N2 Ir1 C30 C35 58.2(8)
N1 Ir1 C30 C35 -163.0(10)
C29 Ir1 C30 C35 -122.0(9)
C27 Ir1 C30 C35 158.1(8)
C28 Ir1 C30 C35 -159.2(8)
C26 Ir1 C30 C35 121.3(9)
Cl1 Ir1 C30 C35 -33.3(7)
C1 Ir1 C30 C35 58.4(10)
